data_7006607
loop_
_publ_author_name
'Zhang, Jie'
'Cai, Ruifang'
'Weng, Linhong'
'Zhou, Xigeng'

_publ_section_title
;
 Unusual modification methods for the ureido ligand of lanthanocene
 derivatives.
;
_journal_issue 9
_journal_name_full 'Dalton transactions (Cambridge, England : 2003)'
_journal_page_first 1168
_journal_page_last 1173
_journal_paper_doi 10.1039/b512200g
_journal_year 2006
_chemical_formula_sum 'C26 H30 Dy N3 O2'
_chemical_formula_weight 579.03
_chemical_name_systematic
;
?
;
_space_group_IT_number 14
_symmetry_cell_setting monoclinic
_symmetry_space_group_name_Hall '-P 2ybc'
_symmetry_space_group_name_H-M 'P 1 21/c 1'
_atom_sites_solution_hydrogens geom
_atom_sites_solution_primary direct
_atom_sites_solution_secondary difmap
_audit_creation_method SHELXL-97
_cell_angle_alpha 90.00
_cell_angle_beta 114.590(2)
_cell_angle_gamma 90.00
_cell_formula_units_Z 4
_cell_length_a 17.841(2)
_cell_length_b 7.9480(10)
_cell_length_c 19.008(2)
_cell_measurement_temperature 293(2)
_cell_volume 2450.9(5)
_computing_cell_refinement 'Bruker SMART'
_computing_data_collection 'Bruker SMART'
_computing_data_reduction 'Bruker SHELXTL'
_computing_molecular_graphics 'Bruker SHELXTL'
_computing_publication_material 'Bruker SHELXTL'
_computing_structure_refinement 'SHELXL-97 (Sheldrick, 1997)'
_computing_structure_solution 'SHELXS-97 (Sheldrick, 1990)'
_diffrn_ambient_temperature 293(2)
_diffrn_measured_fraction_theta_full 0.996
_diffrn_measured_fraction_theta_max 0.996
_diffrn_measurement_device_type 'CCD area detector'
_diffrn_measurement_method 'phi and omega scans'
_diffrn_radiation_monochromator graphite
_diffrn_radiation_source 'fine-focus sealed tube'
_diffrn_radiation_type MoK\a
_diffrn_radiation_wavelength 0.71073
_diffrn_reflns_av_R_equivalents 0.0285
_diffrn_reflns_av_sigmaI/netI 0.0366
_diffrn_reflns_limit_h_max 20
_diffrn_reflns_limit_h_min -21
_diffrn_reflns_limit_k_max 8
_diffrn_reflns_limit_k_min -9
_diffrn_reflns_limit_l_max 22
_diffrn_reflns_limit_l_min -12
_diffrn_reflns_number 9952
_diffrn_reflns_theta_full 25.00
_diffrn_reflns_theta_max 25.00
_diffrn_reflns_theta_min 1.26
_exptl_absorpt_coefficient_mu 3.075
_exptl_absorpt_correction_type none
_exptl_crystal_density_diffrn 1.569
_exptl_crystal_density_method 'not measured'
_exptl_crystal_F_000 1156
_exptl_crystal_size_max 0.05
_exptl_crystal_size_mid 0.10
_exptl_crystal_size_min 0.20
_refine_diff_density_max 0.837
_refine_diff_density_min -0.775
_refine_diff_density_rms 0.079
_refine_ls_extinction_method none
_refine_ls_goodness_of_fit_ref 1.029
_refine_ls_hydrogen_treatment mixed
_refine_ls_matrix_type full
_refine_ls_number_parameters 291
_refine_ls_number_reflns 4314
_refine_ls_number_restraints 0
_refine_ls_restrained_S_all 1.029
_refine_ls_R_factor_all 0.0381
_refine_ls_R_factor_gt 0.0311
_refine_ls_shift/su_max 0.002
_refine_ls_shift/su_mean 0.000
_refine_ls_structure_factor_coef Fsqd
_refine_ls_weighting_details 'calc w=1/[\s^2^(Fo^2^)+(0.0308P)^2^+0.0000P] where P=(Fo^2^+2Fc^2^)/3'
_refine_ls_weighting_scheme calc
_refine_ls_wR_factor_gt 0.0638
_refine_ls_wR_factor_ref 0.0664
_reflns_number_gt 3744
_reflns_number_total 4314
_reflns_threshold_expression >2sigma(I)
_cod_data_source_file b512200g.txt
_cod_data_source_block f30814a
_cod_original_cell_volume 2450.8(5)
_cod_original_sg_symbol_H-M P2(1)/c
_cod_database_code 7006607

loop_
_symmetry_equiv_pos_as_xyz
'x, y, z'
'-x, y+1/2, -z+1/2'
'-x, -y, -z'
'x, -y-1/2, z-1/2'

loop_
_atom_site_label
_atom_site_type_symbol
_atom_site_fract_x
_atom_site_fract_y
_atom_site_fract_z
_atom_site_U_iso_or_equiv
_atom_site_adp_type
_atom_site_occupancy
_atom_site_symmetry_multiplicity
_atom_site_calc_flag
_atom_site_refinement_flags
_atom_site_disorder_assembly
_atom_site_disorder_group
Dy1 Dy 0.276110(11) 1.04713(3) 0.207541(11) 0.03684(8) Uani 1 1 d . . .
O1 O 0.17739(17) 0.8361(4) 0.12803(16) 0.0501(8) Uani 1 1 d . . .
O2 O 0.24163(18) 0.8983(4) 0.28950(15) 0.0526(8) Uani 1 1 d . . .
N1 N 0.3435(2) 1.1437(5) 0.3460(2) 0.0457(9) Uani 1 1 d . . .
N2 N 0.3336(2) 1.0307(5) 0.39627(19) 0.0438(9) Uani 1 1 d . . .
N3 N 0.2659(2) 0.7981(5) 0.4112(2) 0.0570(11) Uani 1 1 d . . .
C1 C 0.4169(3) 0.8760(8) 0.2576(3) 0.0719(15) Uani 1 1 d . . .
H1A H 0.4410 0.8120 0.3059 0.086 Uiso 1 1 calc R . .
C2 C 0.4392(3) 1.0351(8) 0.2465(4) 0.0687(16) Uani 1 1 d . . .
H2A H 0.4808 1.1046 0.2863 0.082 Uiso 1 1 calc R . .
C3 C 0.4033(3) 1.0712(7) 0.1695(4) 0.0711(16) Uani 1 1 d . . .
H3A H 0.4161 1.1691 0.1451 0.085 Uiso 1 1 calc R . .
C4 C 0.3588(3) 0.9293(9) 0.1303(3) 0.0745(18) Uani 1 1 d . . .
H4A H 0.3365 0.9094 0.0744 0.089 Uiso 1 1 calc R . .
C5 C 0.3683(3) 0.8108(7) 0.1861(4) 0.0713(16) Uani 1 1 d . . .
H5A H 0.3526 0.6922 0.1758 0.086 Uiso 1 1 calc R . .
C6 C 0.2600(4) 1.3600(7) 0.1578(3) 0.0693(15) Uani 1 1 d . . .
H6A H 0.3055 1.4352 0.1628 0.083 Uiso 1 1 calc R . .
C7 C 0.2202(4) 1.3583(7) 0.2059(3) 0.0690(15) Uani 1 1 d . . .
H7A H 0.2339 1.4301 0.2515 0.083 Uiso 1 1 calc R . .
C8 C 0.1513(4) 1.2629(9) 0.1732(5) 0.0862(19) Uani 1 1 d . . .
H8A H 0.1073 1.2549 0.1912 0.103 Uiso 1 1 calc R . .
C9 C 0.1462(4) 1.2080(8) 0.1021(4) 0.099(3) Uani 1 1 d . . .
H9A H 0.0981 1.1549 0.0614 0.118 Uiso 1 1 calc R . .
C10 C 0.2139(5) 1.2695(8) 0.0938(3) 0.084(2) Uani 1 1 d . . .
H10A H 0.2218 1.2676 0.0458 0.101 Uiso 1 1 calc R . .
C11 C 0.1628(3) 0.7844(8) 0.0507(3) 0.0774(17) Uani 1 1 d . . .
H11A H 0.1632 0.8813 0.0198 0.093 Uiso 1 1 calc R . .
H11B H 0.2053 0.7068 0.0521 0.093 Uiso 1 1 calc R . .
C12 C 0.0834(4) 0.7035(11) 0.0180(4) 0.121(3) Uani 1 1 d . . .
H12A H 0.0451 0.7704 -0.0244 0.145 Uiso 1 1 calc R . .
H12B H 0.0882 0.5937 -0.0020 0.145 Uiso 1 1 calc R . .
C13 C 0.0537(4) 0.6861(9) 0.0759(3) 0.098(2) Uani 1 1 d . . .
H13A H 0.0504 0.5680 0.0872 0.117 Uiso 1 1 calc R . .
H13B H -0.0009 0.7348 0.0585 0.117 Uiso 1 1 calc R . .
C14 C 0.1110(3) 0.7735(8) 0.1452(3) 0.0706(16) Uani 1 1 d . . .
H14A H 0.0834 0.8658 0.1580 0.085 Uiso 1 1 calc R . .
H14B H 0.1321 0.6967 0.1888 0.085 Uiso 1 1 calc R . .
C15 C 0.4244(3) 1.4010(7) 0.3577(3) 0.0721(16) Uani 1 1 d . . .
H15A H 0.4145 1.3768 0.3051 0.108 Uiso 1 1 calc R . .
H15B H 0.4822 1.4199 0.3876 0.108 Uiso 1 1 calc R . .
H15C H 0.3941 1.4998 0.3592 0.108 Uiso 1 1 calc R . .
C16 C 0.3969(3) 1.2561(6) 0.3907(3) 0.0502(11) Uani 1 1 d . . .
C17 C 0.4213(3) 1.2150(7) 0.4682(3) 0.0588(13) Uani 1 1 d . . .
H17 H 0.4589 1.2738 0.5105 0.071 Uiso 1 1 calc R . .
C18 C 0.3804(3) 1.0746(6) 0.4708(3) 0.0512(12) Uani 1 1 d . . .
C19 C 0.3843(4) 0.9780(7) 0.5395(3) 0.0733(16) Uani 1 1 d . . .
H19A H 0.3302 0.9705 0.5385 0.110 Uiso 1 1 calc R . .
H19B H 0.4205 1.0345 0.5859 0.110 Uiso 1 1 calc R . .
H19C H 0.4049 0.8669 0.5384 0.110 Uiso 1 1 calc R . .
C20 C 0.2745(3) 0.8971(6) 0.3628(2) 0.0429(10) Uani 1 1 d . . .
C21 C 0.2072(3) 0.6677(7) 0.3835(2) 0.0522(12) Uani 1 1 d . . .
C22 C 0.2320(4) 0.5041(7) 0.4051(3) 0.0613(14) Uani 1 1 d . . .
H22 H 0.2875 0.4810 0.4343 0.074 Uiso 1 1 calc R . .
C23 C 0.1754(4) 0.3743(8) 0.3837(3) 0.0751(16) Uani 1 1 d . . .
H23 H 0.1933 0.2648 0.3985 0.090 Uiso 1 1 calc R . .
C24 C 0.0947(4) 0.4045(9) 0.3417(4) 0.086(2) Uani 1 1 d . . .
H24 H 0.0571 0.3162 0.3274 0.103 Uiso 1 1 calc R . .
C25 C 0.0683(4) 0.5658(9) 0.3202(4) 0.0839(19) Uani 1 1 d . . .
H25 H 0.0125 0.5871 0.2919 0.101 Uiso 1 1 calc R . .
C26 C 0.1240(3) 0.6970(7) 0.3401(3) 0.0725(16) Uani 1 1 d . . .
H26 H 0.1055 0.8059 0.3243 0.087 Uiso 1 1 calc R . .

loop_
_atom_site_aniso_label
_atom_site_aniso_U_11
_atom_site_aniso_U_22
_atom_site_aniso_U_33
_atom_site_aniso_U_23
_atom_site_aniso_U_13
_atom_site_aniso_U_12
Dy1 0.04062(12) 0.03775(13) 0.03307(12) 0.00147(9) 0.01625(9) -0.00168(9)
O1 0.0509(18) 0.059(2) 0.0391(17) -0.0104(15) 0.0174(14) -0.0136(16)
O2 0.062(2) 0.059(2) 0.0327(18) 0.0017(14) 0.0151(15) -0.0220(16)
N1 0.052(2) 0.043(2) 0.044(2) -0.0027(18) 0.0220(18) -0.0084(19)
N2 0.050(2) 0.046(2) 0.036(2) -0.0013(17) 0.0178(17) -0.0064(18)
N3 0.069(3) 0.064(3) 0.039(2) 0.0061(19) 0.023(2) -0.015(2)
C1 0.057(3) 0.078(4) 0.079(4) 0.016(3) 0.026(3) 0.022(3)
C2 0.041(3) 0.079(4) 0.088(4) -0.018(3) 0.028(3) -0.005(3)
C3 0.065(3) 0.066(4) 0.105(5) 0.014(4) 0.058(4) 0.004(3)
C4 0.056(3) 0.122(6) 0.054(3) -0.016(4) 0.032(3) 0.013(3)
C5 0.058(3) 0.045(4) 0.115(5) -0.021(3) 0.040(4) 0.000(3)
C6 0.100(4) 0.038(3) 0.075(4) 0.016(3) 0.042(4) 0.002(3)
C7 0.099(4) 0.052(4) 0.058(3) 0.002(3) 0.035(3) 0.031(3)
C8 0.068(4) 0.083(5) 0.117(6) 0.025(4) 0.048(4) 0.029(4)
C9 0.080(5) 0.053(4) 0.092(5) 0.006(4) -0.034(4) 0.016(3)
C10 0.143(6) 0.059(4) 0.039(3) 0.017(3) 0.027(4) 0.032(4)
C11 0.087(4) 0.095(5) 0.049(3) -0.025(3) 0.027(3) -0.021(3)
C12 0.078(4) 0.194(9) 0.081(5) -0.064(5) 0.022(4) -0.053(5)
C13 0.075(4) 0.132(7) 0.067(4) -0.011(4) 0.011(3) -0.048(4)
C14 0.056(3) 0.087(4) 0.071(4) -0.016(3) 0.028(3) -0.024(3)
C15 0.084(4) 0.064(4) 0.068(4) -0.008(3) 0.032(3) -0.026(3)
C16 0.049(3) 0.051(3) 0.050(3) -0.009(2) 0.020(2) -0.009(2)
C17 0.055(3) 0.067(4) 0.046(3) -0.014(2) 0.011(2) -0.007(3)
C18 0.053(3) 0.061(4) 0.034(3) -0.003(2) 0.013(2) 0.001(2)
C19 0.085(4) 0.089(5) 0.033(3) 0.000(3) 0.012(3) -0.007(3)
C20 0.041(2) 0.051(3) 0.037(3) -0.001(2) 0.016(2) -0.001(2)
C21 0.066(3) 0.064(4) 0.037(3) 0.004(2) 0.032(2) -0.009(3)
C22 0.080(4) 0.063(4) 0.050(3) -0.003(3) 0.035(3) -0.002(3)
C23 0.115(5) 0.056(4) 0.076(4) -0.010(3) 0.061(4) -0.018(4)
C24 0.101(5) 0.089(5) 0.089(5) -0.016(4) 0.060(4) -0.040(4)
C25 0.063(4) 0.102(6) 0.089(5) 0.005(4) 0.034(3) -0.020(4)
C26 0.069(4) 0.078(4) 0.073(4) 0.017(3) 0.032(3) -0.010(3)

loop_
_atom_type_symbol
_atom_type_description
_atom_type_scat_dispersion_real
_atom_type_scat_dispersion_imag
_atom_type_scat_source
C C 0.0033 0.0016 'International Tables Vol C Tables 4.2.6.8 and 6.1.1.4'
H H 0.0000 0.0000 'International Tables Vol C Tables 4.2.6.8 and 6.1.1.4'
N N 0.0061 0.0033 'International Tables Vol C Tables 4.2.6.8 and 6.1.1.4'
O O 0.0106 0.0060 'International Tables Vol C Tables 4.2.6.8 and 6.1.1.4'
Dy Dy -0.1892 4.4098 'International Tables Vol C Tables 4.2.6.8 and 6.1.1.4'

loop_
_geom_angle_atom_site_label_1
_geom_angle_atom_site_label_2
_geom_angle_atom_site_label_3
_geom_angle
_geom_angle_site_symmetry_1
_geom_angle_site_symmetry_3
_geom_angle_publ_flag
O2 Dy1 O1 74.44(10) . . ?
O2 Dy1 N1 65.36(11) . . ?
O1 Dy1 N1 139.79(10) . . ?
O2 Dy1 C6 136.78(15) . . ?
O1 Dy1 C6 118.87(15) . . ?
N1 Dy1 C6 91.16(16) . . ?
O2 Dy1 C5 95.79(17) . . ?
O1 Dy1 C5 75.61(14) . . ?
N1 Dy1 C5 108.74(16) . . ?
C6 Dy1 C5 126.81(18) . . ?
O2 Dy1 C4 125.26(19) . . ?
O1 Dy1 C4 80.72(15) . . ?
N1 Dy1 C4 123.64(15) . . ?
C6 Dy1 C4 97.9(2) . . ?
C5 Dy1 C4 30.17(16) . . ?
O2 Dy1 C10 141.01(19) . . ?
O1 Dy1 C10 90.22(18) . . ?
N1 Dy1 C10 120.33(16) . . ?
C6 Dy1 C10 29.75(17) . . ?
C5 Dy1 C10 115.2(2) . . ?
C4 Dy1 C10 85.7(2) . . ?
O2 Dy1 C1 88.46(15) . . ?
O1 Dy1 C1 101.56(17) . . ?
N1 Dy1 C1 79.20(16) . . ?
C6 Dy1 C1 123.85(19) . . ?
C5 Dy1 C1 30.03(16) . . ?
C4 Dy1 C1 49.94(18) . . ?
C10 Dy1 C1 130.2(2) . . ?
O2 Dy1 C3 137.78(15) . . ?
O1 Dy1 C3 110.97(16) . . ?
N1 Dy1 C3 99.88(17) . . ?
C6 Dy1 C3 79.20(17) . . ?
C5 Dy1 C3 49.60(17) . . ?
C4 Dy1 C3 30.64(17) . . ?
C10 Dy1 C3 81.1(2) . . ?
C1 Dy1 C3 49.34(18) . . ?
O2 Dy1 C7 106.81(15) . . ?
O1 Dy1 C7 117.38(16) . . ?
N1 Dy1 C7 75.07(14) . . ?
C6 Dy1 C7 29.99(15) . . ?
C5 Dy1 C7 156.12(19) . . ?
C4 Dy1 C7 127.9(2) . . ?
C10 Dy1 C7 48.97(17) . . ?
C1 Dy1 C7 140.6(2) . . ?
C3 Dy1 C7 106.72(19) . . ?
O2 Dy1 C8 93.82(16) . . ?
O1 Dy1 C8 88.65(19) . . ?
N1 Dy1 C8 92.7(2) . . ?
C6 Dy1 C8 49.44(18) . . ?
C5 Dy1 C8 158.6(2) . . ?
C4 Dy1 C8 133.8(2) . . ?
C10 Dy1 C8 49.36(19) . . ?
C1 Dy1 C8 169.8(2) . . ?
C3 Dy1 C8 127.38(18) . . ?
C7 Dy1 C8 29.47(18) . . ?
O2 Dy1 C9 111.8(2) . . ?
O1 Dy1 C9 71.83(16) . . ?
N1 Dy1 C9 121.72(19) . . ?
C6 Dy1 C9 49.36(19) . . ?
C5 Dy1 C9 128.8(2) . . ?
C4 Dy1 C9 105.2(2) . . ?
C10 Dy1 C9 29.85(19) . . ?
C1 Dy1 C9 155.1(2) . . ?
C3 Dy1 C9 109.5(3) . . ?
C7 Dy1 C9 48.98(18) . . ?
C8 Dy1 C9 30.09(18) . . ?
C11 O1 C14 108.4(4) . . ?
C11 O1 Dy1 127.1(3) . . ?
C14 O1 Dy1 123.0(3) . . ?
C20 O2 Dy1 129.4(3) . . ?
C16 N1 N2 105.2(3) . . ?
C16 N1 Dy1 141.3(3) . . ?
N2 N1 Dy1 112.5(2) . . ?
C18 N2 N1 110.8(4) . . ?
C18 N2 C20 131.9(4) . . ?
N1 N2 C20 117.1(3) . . ?
C20 N3 C21 118.8(4) . . ?
C2 C1 C5 107.5(5) . . ?
C2 C1 Dy1 76.4(3) . . ?
C5 C1 Dy1 74.1(3) . . ?
C3 C2 C1 108.9(5) . . ?
C3 C2 Dy1 74.1(3) . . ?
C1 C2 Dy1 74.0(3) . . ?
C2 C3 C4 108.1(5) . . ?
C2 C3 Dy1 76.4(3) . . ?
C4 C3 Dy1 74.2(3) . . ?
C5 C4 C3 106.3(5) . . ?
C5 C4 Dy1 74.5(3) . . ?
C3 C4 Dy1 75.2(3) . . ?
C4 C5 C1 109.2(5) . . ?
C4 C5 Dy1 75.3(3) . . ?
C1 C5 Dy1 75.9(3) . . ?
C10 C6 C7 107.7(6) . . ?
C10 C6 Dy1 75.9(3) . . ?
C7 C6 Dy1 76.2(3) . . ?
C8 C7 C6 108.8(5) . . ?
C8 C7 Dy1 75.5(3) . . ?
C6 C7 Dy1 73.8(3) . . ?
C7 C8 C9 107.6(6) . . ?
C7 C8 Dy1 75.0(3) . . ?
C9 C8 Dy1 75.3(3) . . ?
C10 C9 C8 107.2(6) . . ?
C10 C9 Dy1 74.1(3) . . ?
C8 C9 Dy1 74.6(3) . . ?
C6 C10 C9 108.7(6) . . ?
C6 C10 Dy1 74.4(3) . . ?
C9 C10 Dy1 76.1(3) . . ?
C12 C11 O1 107.2(4) . . ?
C13 C12 C11 109.1(5) . . ?
C12 C13 C14 107.9(5) . . ?
O1 C14 C13 107.0(4) . . ?
N1 C16 C17 110.2(4) . . ?
N1 C16 C15 121.8(4) . . ?
C17 C16 C15 127.9(4) . . ?
C18 C17 C16 107.3(4) . . ?
C17 C18 N2 106.4(4) . . ?
C17 C18 C19 129.0(5) . . ?
N2 C18 C19 124.5(4) . . ?
N3 C20 O2 131.5(4) . . ?
N3 C20 N2 115.1(4) . . ?
O2 C20 N2 113.4(4) . . ?
C22 C21 C26 117.9(5) . . ?
C22 C21 N3 119.0(5) . . ?
C26 C21 N3 122.9(5) . . ?
C21 C22 C23 120.8(6) . . ?
C24 C23 C22 120.8(6) . . ?
C23 C24 C25 119.6(6) . . ?
C24 C25 C26 120.5(6) . . ?
C25 C26 C21 120.4(6) . . ?

loop_
_geom_bond_atom_site_label_1
_geom_bond_atom_site_label_2
_geom_bond_distance
_geom_bond_site_symmetry_2
_geom_bond_publ_flag
Dy1 O2 2.236(3) . ?
Dy1 O1 2.446(3) . ?
Dy1 N1 2.516(3) . ?
Dy1 C6 2.633(5) . ?
Dy1 C5 2.638(5) . ?
Dy1 C4 2.647(5) . ?
Dy1 C10 2.651(5) . ?
Dy1 C1 2.660(5) . ?
Dy1 C3 2.660(5) . ?
Dy1 C7 2.662(5) . ?
Dy1 C8 2.667(5) . ?
Dy1 C9 2.676(5) . ?
O1 C11 1.441(5) . ?
O1 C14 1.442(5) . ?
O2 C20 1.267(5) . ?
N1 C16 1.323(5) . ?
N1 N2 1.376(5) . ?
N2 C18 1.357(5) . ?
N2 C20 1.444(5) . ?
N3 C20 1.267(5) . ?
N3 C21 1.411(6) . ?
C1 C2 1.368(8) . ?
C1 C5 1.373(7) . ?
C2 C3 1.362(8) . ?
C3 C4 1.402(8) . ?
C4 C5 1.375(7) . ?
C6 C10 1.357(8) . ?
C6 C7 1.370(7) . ?
C7 C8 1.356(8) . ?
C8 C9 1.387(8) . ?
C9 C10 1.372(9) . ?
C11 C12 1.440(7) . ?
C12 C13 1.412(7) . ?
C13 C14 1.464(7) . ?
C15 C16 1.488(6) . ?
C16 C17 1.392(6) . ?
C17 C18 1.346(6) . ?
C18 C19 1.490(7) . ?
C21 C22 1.379(7) . ?
C21 C26 1.386(6) . ?
C22 C23 1.381(8) . ?
C23 C24 1.346(8) . ?
C24 C25 1.368(9) . ?
C25 C26 1.380(7) . ?
